data_4026784
loop_
_publ_author_name
'Lijuan Jiao'
'Weidong Pang'
'Jinyuan Zhou'
'Yun Wei'
'Xiaolong Mu'
'Guifeng Bai'
'Erhong Hao'

_publ_section_title
;
 Regioselective Stepwise Bromination of Boron Dipyrromethene (BODIPY) Dyes
;
_journal_name_full 'Journal of Organic Chemistry'
_journal_page_first 9988
_journal_page_last 9996
_journal_paper_doi 10.1021/jo201754m
_journal_volume 76
_journal_year 2011
_chemical_formula_sum 'C16 H6 B Br7 F2 N2 O'
_chemical_formula_weight 850.41
_chemical_name_systematic
; 
 ? 
;
_space_group_IT_number 14
_symmetry_cell_setting monoclinic
_symmetry_space_group_name_Hall '-P 2ybc'
_symmetry_space_group_name_H-M 'P 1 21/c 1'
_atom_sites_solution_hydrogens geom
_atom_sites_solution_primary direct
_atom_sites_solution_secondary difmap
_audit_creation_method SHELXL-97
_cell_angle_alpha 90.00
_cell_angle_beta 106.107(16)
_cell_angle_gamma 90.00
_cell_formula_units_Z 4
_cell_length_a 10.403(4)
_cell_length_b 12.637(4)
_cell_length_c 19.408(6)
_cell_measurement_reflns_used 2028
_cell_measurement_temperature 293(2)
_cell_measurement_theta_max 19.63
_cell_measurement_theta_min 2.18
_cell_volume 2451.3(15)
_computing_cell_refinement 'Bruker SMART'
_computing_data_collection 'Bruker SMART'
_computing_data_reduction 'Bruker SAINT'
_computing_molecular_graphics 'Bruker SHELXTL'
_computing_publication_material 'Bruker SHELXTL'
_computing_structure_refinement 'SHELXL-97 (Sheldrick, 1997)'
_computing_structure_solution 'SHELXS-97 (Sheldrick, 1990)'
_diffrn_ambient_temperature 293(2)
_diffrn_measured_fraction_theta_full 1.000
_diffrn_measured_fraction_theta_max 1.000
_diffrn_measurement_device_type 'CCD area detector'
_diffrn_measurement_method 'phi and omega scans'
_diffrn_radiation_monochromator graphite
_diffrn_radiation_source 'fine-focus sealed tube'
_diffrn_radiation_type MoK\a
_diffrn_radiation_wavelength 0.71073
_diffrn_reflns_av_R_equivalents 0.1305
_diffrn_reflns_av_sigmaI/netI 0.2146
_diffrn_reflns_limit_h_max 12
_diffrn_reflns_limit_h_min -12
_diffrn_reflns_limit_k_max 14
_diffrn_reflns_limit_k_min -15
_diffrn_reflns_limit_l_max 23
_diffrn_reflns_limit_l_min -23
_diffrn_reflns_number 18084
_diffrn_reflns_theta_full 26.00
_diffrn_reflns_theta_max 26.00
_diffrn_reflns_theta_min 1.95
_exptl_absorpt_coefficient_mu 11.483
_exptl_absorpt_correction_T_max 0.2073
_exptl_absorpt_correction_T_min 0.1301
_exptl_absorpt_correction_type multi-scan
_exptl_absorpt_process_details 'Semi-empirical from equivalents'
_exptl_crystal_colour red
_exptl_crystal_density_diffrn 2.304
_exptl_crystal_description block
_exptl_crystal_F_000 1568
_exptl_crystal_size_max 0.30
_exptl_crystal_size_mid 0.25
_exptl_crystal_size_min 0.20
_refine_diff_density_max 0.645
_refine_diff_density_min -0.841
_refine_diff_density_rms 0.213
_refine_ls_extinction_method none
_refine_ls_goodness_of_fit_ref 1.125
_refine_ls_hydrogen_treatment constr
_refine_ls_matrix_type full
_refine_ls_number_parameters 263
_refine_ls_number_reflns 4822
_refine_ls_number_restraints 0
_refine_ls_restrained_S_all 1.125
_refine_ls_R_factor_all 0.2155
_refine_ls_R_factor_gt 0.0742
_refine_ls_shift/su_max 0.000
_refine_ls_shift/su_mean 0.000
_refine_ls_structure_factor_coef Fsqd
_refine_ls_weighting_details 'calc w=1/[\s^2^(Fo^2^)+(0.0491P)^2^+0.0050P] where P=(Fo^2^+2Fc^2^)/3'
_refine_ls_weighting_scheme calc
_refine_ls_wR_factor_gt 0.1579
_refine_ls_wR_factor_ref 0.1744
_reflns_number_gt 1629
_reflns_number_total 4822
_reflns_threshold_expression >2sigma(I)
_cod_data_source_file jo201754m_si_008.cif
_cod_data_source_block BODIPY3e
_cod_original_cell_volume 2451.3(14)
_cod_database_code 4026784

loop_
_symmetry_equiv_pos_as_xyz
'x, y, z'
'-x, y+1/2, -z+1/2'
'-x, -y, -z'
'x, -y-1/2, z-1/2'

loop_
_atom_site_label
_atom_site_type_symbol
_atom_site_fract_x
_atom_site_fract_y
_atom_site_fract_z
_atom_site_U_iso_or_equiv
_atom_site_adp_type
_atom_site_occupancy
_atom_site_symmetry_multiplicity
_atom_site_calc_flag
_atom_site_refinement_flags
B1 B 0.1717(16) 0.6092(14) 0.0332(10) 0.043(5) Uani 1 1 d .
Br1 Br 0.23613(18) 0.66814(13) -0.12077(9) 0.0743(6) Uani 1 1 d .
Br2 Br 0.40940(18) 0.44231(14) -0.15970(10) 0.0781(6) Uani 1 1 d .
Br3 Br 0.41660(18) 0.25097(13) -0.02788(10) 0.0765(6) Uani 1 1 d .
Br4 Br 0.1874(2) 0.32024(15) 0.24514(10) 0.0899(7) Uani 1 1 d .
Br5 Br -0.00778(19) 0.54059(16) 0.26765(11) 0.0953(8) Uani 1 1 d .
Br6 Br -0.00999(18) 0.72416(13) 0.12895(10) 0.0802(7) Uani 1 1 d .
Br7 Br 0.63935(17) 0.13663(14) 0.23003(10) 0.0787(6) Uani 1 1 d .
C1 C 0.2704(15) 0.5450(11) -0.0667(9) 0.055(5) Uani 1 1 d .
C2 C 0.3447(14) 0.4583(12) -0.0795(8) 0.054(4) Uani 1 1 d .
C3 C 0.3467(14) 0.3852(10) -0.0265(8) 0.044(4) Uani 1 1 d .
C4 C 0.2799(13) 0.4297(10) 0.0200(8) 0.039(4) Uani 1 1 d .
C5 C 0.2558(11) 0.3931(11) 0.0842(8) 0.039(4) Uani 1 1 d .
C6 C 0.1870(12) 0.4554(10) 0.1208(7) 0.027(3) Uani 1 1 d .
C7 C 0.1469(15) 0.4342(13) 0.1838(8) 0.060(5) Uani 1 1 d .
C8 C 0.0702(15) 0.5180(13) 0.1951(8) 0.057(5) Uani 1 1 d .
C9 C 0.0688(13) 0.5941(11) 0.1378(9) 0.050(4) Uani 1 1 d .
C10 C 0.2939(15) 0.2819(13) 0.1076(8) 0.046(4) Uani 1 1 d .
C11 C 0.2063(14) 0.1993(11) 0.0857(10) 0.069(6) Uani 1 1 d .
H11 H 0.1209 0.2119 0.0558 0.083 Uiso 1 1 calc R
C12 C 0.2449(18) 0.0988(13) 0.1078(10) 0.077(6) Uani 1 1 d .
H12 H 0.1839 0.0438 0.0934 0.092 Uiso 1 1 calc R
C13 C 0.375(2) 0.0756(14) 0.1520(10) 0.078(6) Uani 1 1 d .
C14 C 0.4620(13) 0.1630(12) 0.1712(8) 0.046(4) Uani 1 1 d .
C15 C 0.4229(14) 0.2618(11) 0.1511(8) 0.041(4) Uani 1 1 d .
H15 H 0.4822 0.3177 0.1663 0.049 Uiso 1 1 calc R
C16 C 0.3502(19) -0.1039(13) 0.1503(11) 0.121(8) Uani 1 1 d .
H16A H 0.2691 -0.0995 0.1645 0.181 Uiso 1 1 calc R
H16B H 0.3981 -0.1668 0.1700 0.181 Uiso 1 1 calc R
H16C H 0.3289 -0.1062 0.0989 0.181 Uiso 1 1 calc R
F1 F 0.2440(8) 0.7005(6) 0.0528(4) 0.067(3) Uani 1 1 d .
F2 F 0.0465(8) 0.6413(6) -0.0163(5) 0.070(3) Uani 1 1 d .
N1 N 0.2425(10) 0.5322(8) -0.0025(6) 0.036(3) Uani 1 1 d .
N2 N 0.1368(10) 0.5556(9) 0.0954(6) 0.041(3) Uani 1 1 d .
O1 O 0.4261(11) -0.0191(8) 0.1745(6) 0.075(4) Uani 1 1 d .

loop_
_atom_site_aniso_label
_atom_site_aniso_U_11
_atom_site_aniso_U_22
_atom_site_aniso_U_33
_atom_site_aniso_U_23
_atom_site_aniso_U_13
_atom_site_aniso_U_12
B1 0.015(11) 0.038(12) 0.072(15) 0.008(11) 0.004(10) 0.018(9)
Br1 0.0984(15) 0.0571(12) 0.0705(13) 0.0251(10) 0.0290(12) 0.0005(11)
Br2 0.0930(15) 0.0812(14) 0.0733(13) -0.0108(11) 0.0450(12) -0.0081(11)
Br3 0.0934(15) 0.0556(11) 0.0880(15) -0.0038(10) 0.0377(12) 0.0276(10)
Br4 0.1304(18) 0.0755(14) 0.0806(15) 0.0273(12) 0.0573(13) 0.0043(12)
Br5 0.1042(16) 0.1058(17) 0.1008(17) -0.0216(13) 0.0698(14) -0.0155(13)
Br6 0.0810(14) 0.0602(12) 0.1072(17) -0.0159(11) 0.0390(13) 0.0174(11)
Br7 0.0649(13) 0.0710(13) 0.0900(15) 0.0351(11) 0.0048(11) 0.0159(10)
C1 0.074(13) 0.027(10) 0.067(13) 0.008(9) 0.022(11) -0.001(9)
C2 0.061(12) 0.044(11) 0.048(11) -0.024(9) 0.004(9) -0.008(9)
C3 0.066(11) 0.012(8) 0.060(11) -0.007(8) 0.029(9) 0.006(8)
C4 0.039(10) 0.022(9) 0.057(11) -0.004(8) 0.018(9) -0.016(7)
C5 0.004(8) 0.037(10) 0.072(12) -0.009(9) 0.004(8) -0.004(7)
C6 0.021(8) 0.020(8) 0.039(9) -0.020(7) 0.007(7) 0.002(7)
C7 0.054(11) 0.085(14) 0.046(11) 0.002(10) 0.022(9) -0.022(10)
C8 0.070(12) 0.052(11) 0.061(12) -0.016(10) 0.039(10) -0.012(9)
C9 0.024(9) 0.040(10) 0.094(14) -0.010(10) 0.029(9) 0.003(8)
C10 0.028(10) 0.057(12) 0.051(11) -0.005(9) 0.007(9) 0.008(9)
C11 0.026(10) 0.021(9) 0.145(18) 0.023(10) -0.002(10) -0.011(8)
C12 0.069(14) 0.043(12) 0.108(16) -0.008(11) 0.006(12) 0.021(10)
C13 0.105(17) 0.038(12) 0.092(16) 0.002(11) 0.028(14) -0.008(13)
C14 0.028(9) 0.040(10) 0.068(12) 0.002(9) 0.008(8) 0.004(9)
C15 0.033(10) 0.034(10) 0.057(11) 0.010(8) 0.017(9) 0.012(8)
C16 0.15(2) 0.040(12) 0.17(2) -0.021(14) 0.048(17) -0.005(14)
F1 0.089(7) 0.028(5) 0.080(7) -0.013(5) 0.017(5) -0.027(5)
F2 0.066(6) 0.066(6) 0.079(7) 0.005(5) 0.022(6) 0.014(5)
N1 0.047(8) 0.013(7) 0.040(8) 0.003(6) -0.001(7) -0.004(6)
N2 0.027(7) 0.046(8) 0.056(9) 0.013(7) 0.022(7) 0.022(6)
O1 0.093(9) 0.015(6) 0.112(10) 0.005(7) 0.020(8) 0.006(6)

loop_
_atom_type_symbol
_atom_type_description
_atom_type_scat_dispersion_real
_atom_type_scat_dispersion_imag
_atom_type_scat_source
C C 0.0033 0.0016 'International Tables Vol C Tables 4.2.6.8 and 6.1.1.4'
H H 0.0000 0.0000 'International Tables Vol C Tables 4.2.6.8 and 6.1.1.4'
B B 0.0013 0.0007 'International Tables Vol C Tables 4.2.6.8 and 6.1.1.4'
Br Br -0.2901 2.4595 'International Tables Vol C Tables 4.2.6.8 and 6.1.1.4'
F F 0.0171 0.0103 'International Tables Vol C Tables 4.2.6.8 and 6.1.1.4'
N N 0.0061 0.0033 'International Tables Vol C Tables 4.2.6.8 and 6.1.1.4'
O O 0.0106 0.0060 'International Tables Vol C Tables 4.2.6.8 and 6.1.1.4'

loop_
_geom_angle_atom_site_label_1
_geom_angle_atom_site_label_2
_geom_angle_atom_site_label_3
_geom_angle
F1 B1 F2 105.8(12)
F1 B1 N1 111.8(12)
F2 B1 N1 110.0(13)
F1 B1 N2 112.9(14)
F2 B1 N2 106.6(12)
N1 B1 N2 109.6(12)
N1 C1 C2 109.6(13)
N1 C1 Br1 124.0(11)
C2 C1 Br1 125.7(14)
C3 C2 C1 106.7(14)
C3 C2 Br2 127.9(12)
C1 C2 Br2 125.1(14)
C2 C3 C4 107.7(12)
C2 C3 Br3 122.0(12)
C4 C3 Br3 130.1(12)
N1 C4 C3 108.5(13)
N1 C4 C5 118.6(13)
C3 C4 C5 132.6(14)
C6 C5 C4 120.6(13)
C6 C5 C10 120.6(13)
C4 C5 C10 118.6(12)
C5 C6 N2 121.8(13)
C5 C6 C7 130.6(14)
N2 C6 C7 107.5(12)
C8 C7 C6 108.3(14)
C8 C7 Br4 122.4(12)
C6 C7 Br4 129.3(13)
C7 C8 C9 105.4(12)
C7 C8 Br5 129.9(13)
C9 C8 Br5 124.5(12)
N2 C9 C8 109.7(12)
N2 C9 Br6 125.4(12)
C8 C9 Br6 124.9(12)
C11 C10 C15 119.5(14)
C11 C10 C5 121.5(13)
C15 C10 C5 119.0(13)
C12 C11 C10 119.9(15)
C12 C11 H11 120.1
C10 C11 H11 120.1
C11 C12 C13 122.0(16)
C11 C12 H12 119.0
C13 C12 H12 119.0
O1 C13 C14 116.7(18)
O1 C13 C12 127.6(16)
C14 C13 C12 115.6(16)
C15 C14 C13 122.2(15)
C15 C14 Br7 120.1(12)
C13 C14 Br7 117.6(13)
C14 C15 C10 120.7(14)
C14 C15 H15 119.7
C10 C15 H15 119.7
O1 C16 H16A 109.5
O1 C16 H16B 109.5
H16A C16 H16B 109.5
O1 C16 H16C 109.5
H16A C16 H16C 109.5
H16B C16 H16C 109.5
C1 N1 C4 106.6(12)
C1 N1 B1 126.9(12)
C4 N1 B1 126.2(13)
C9 N2 C6 109.0(12)
C9 N2 B1 128.4(12)
C6 N2 B1 122.3(11)
C13 O1 C16 117.5(14)

loop_
_geom_bond_atom_site_label_1
_geom_bond_atom_site_label_2
_geom_bond_distance
B1 F1 1.372(18)
B1 F2 1.445(17)
B1 N1 1.501(18)
B1 N2 1.513(19)
Br1 C1 1.855(14)
Br2 C2 1.870(15)
Br3 C3 1.849(13)
Br4 C7 1.842(16)
Br5 C8 1.832(14)
Br6 C9 1.824(14)
Br7 C14 1.910(13)
C1 N1 1.365(16)
C1 C2 1.403(18)
C2 C3 1.377(18)
C3 C4 1.401(17)
C4 N1 1.388(15)
C4 C5 1.415(17)
C5 C6 1.385(15)
C5 C10 1.495(19)
C6 N2 1.406(14)
C6 C7 1.423(17)
C7 C8 1.379(19)
C8 C9 1.468(19)
C9 N2 1.318(15)
C10 C11 1.373(17)
C10 C15 1.396(16)
C11 C12 1.365(19)
C11 H11 0.9300
C12 C13 1.42(2)
C12 H12 0.9300
C13 O1 1.333(19)
C13 C14 1.409(19)
C14 C15 1.338(16)
C15 H15 0.9300
C16 O1 1.337(17)
C16 H16A 0.9600
C16 H16B 0.9600
C16 H16C 0.9600

loop_
_geom_torsion_atom_site_label_1
_geom_torsion_atom_site_label_2
_geom_torsion_atom_site_label_3
_geom_torsion_atom_site_label_4
_geom_torsion
N1 C1 C2 C3 7.8(17)
Br1 C1 C2 C3 179.3(11)
N1 C1 C2 Br2 -178.5(9)
Br1 C1 C2 Br2 -7(2)
C1 C2 C3 C4 -2.9(17)
Br2 C2 C3 C4 -176.3(10)
C1 C2 C3 Br3 172.6(10)
Br2 C2 C3 Br3 -1(2)
C2 C3 C4 N1 -2.9(16)
Br3 C3 C4 N1 -177.9(10)
C2 C3 C4 C5 -177.3(14)
Br3 C3 C4 C5 8(2)
N1 C4 C5 C6 4.9(19)
C3 C4 C5 C6 178.9(14)
N1 C4 C5 C10 178.9(11)
C3 C4 C5 C10 -7(2)
C4 C5 C6 N2 1.1(18)
C10 C5 C6 N2 -172.7(12)
C4 C5 C6 C7 177.2(13)
C10 C5 C6 C7 3(2)
C5 C6 C7 C8 -174.5(13)
N2 C6 C7 C8 2.0(16)
C5 C6 C7 Br4 7(2)
N2 C6 C7 Br4 -176.4(10)
C6 C7 C8 C9 -2.1(17)
Br4 C7 C8 C9 176.4(10)
C6 C7 C8 Br5 -178.4(10)
Br4 C7 C8 Br5 0(2)
C7 C8 C9 N2 1.5(17)
Br5 C8 C9 N2 178.1(10)
C7 C8 C9 Br6 -176.3(10)
Br5 C8 C9 Br6 0.3(19)
C6 C5 C10 C11 84.7(18)
C4 C5 C10 C11 -89.3(17)
C6 C5 C10 C15 -97.1(15)
C4 C5 C10 C15 88.9(16)
C15 C10 C11 C12 1(2)
C5 C10 C11 C12 179.6(15)
C10 C11 C12 C13 -1(3)
C11 C12 C13 O1 -177.0(17)
C11 C12 C13 C14 0(3)
O1 C13 C14 C15 179.3(14)
C12 C13 C14 C15 2(2)
O1 C13 C14 Br7 -2(2)
C12 C13 C14 Br7 -179.5(12)
C13 C14 C15 C10 -2(2)
Br7 C14 C15 C10 179.4(10)
C11 C10 C15 C14 0(2)
C5 C10 C15 C14 -177.8(13)
C2 C1 N1 C4 -9.6(16)
Br1 C1 N1 C4 178.8(10)
C2 C1 N1 B1 176.5(13)
Br1 C1 N1 B1 5(2)
C3 C4 N1 C1 7.6(15)
C5 C4 N1 C1 -177.0(12)
C3 C4 N1 B1 -178.3(13)
C5 C4 N1 B1 -3.0(19)
F1 B1 N1 C1 -65.4(19)
F2 B1 N1 C1 51.8(19)
N2 B1 N1 C1 168.6(13)
F1 B1 N1 C4 121.8(14)
F2 B1 N1 C4 -121.1(14)
N2 B1 N1 C4 -4.2(19)
C8 C9 N2 C6 -0.3(15)
Br6 C9 N2 C6 177.5(9)
C8 C9 N2 B1 -174.6(14)
Br6 C9 N2 B1 3(2)
C5 C6 N2 C9 175.9(12)
C7 C6 N2 C9 -1.0(14)
C5 C6 N2 B1 -9.4(18)
C7 C6 N2 B1 173.7(13)
F1 B1 N2 C9 58.5(19)
F2 B1 N2 C9 -57.2(19)
N1 B1 N2 C9 -176.2(12)
F1 B1 N2 C6 -115.1(13)
F2 B1 N2 C6 129.2(12)
N1 B1 N2 C6 10.2(18)
C14 C13 O1 C16 -172.8(16)
C12 C13 O1 C16 4(3)
